data_1570244
loop_
_publ_author_name
'Bulgarevich, Kirill'
'Takimiya, Kazuo'

_publ_section_title
;
 Crystal-structure simulation of molecular semiconductors:
 brickwork-related crystal structures of methylthiolated
 <i>peri</i>-condensed polycyclic aromatic hydrocarbons.
;
_journal_issue 12
_journal_name_full 'Materials horizons'
_journal_page_first 5492
_journal_page_last 5499
_journal_paper_doi 10.1039/d3mh01055d
_journal_volume 10
_journal_year 2023
_chemical_formula_moiety 'C10 H9 S2'
_chemical_formula_sum 'C10 H9 S2'
_chemical_formula_weight 193.29
_space_group_crystal_system triclinic
_space_group_IT_number 2
_space_group_name_Hall '-P 1'
_space_group_name_H-M_alt 'P -1'
_atom_sites_solution_hydrogens geom
_atom_sites_solution_primary dual
_audit_creation_date 2022-04-13
_audit_creation_method
;
Olex2 1.3-ac4
(compiled 2020.11.27 svn.r5f609507 for Rigaku Oxford Diffraction, GUI svn.r6214)
;
_audit_update_record
;
2023-04-15 deposited with the CCDC.	2023-11-03 downloaded from the CCDC.
;
_cell_angle_alpha 80.578(7)
_cell_angle_beta 72.733(6)
_cell_angle_gamma 81.783(7)
_cell_formula_units_Z 2
_cell_length_a 6.5057(5)
_cell_length_b 7.9795(8)
_cell_length_c 8.8895(5)
_cell_measurement_reflns_used 2748
_cell_measurement_temperature 200(2)
_cell_measurement_theta_max 74.0940
_cell_measurement_theta_min 5.2140
_cell_volume 432.55(6)
_computing_cell_refinement 'CrysAlisPro 1.171.41.119a (Rigaku OD, 2021)'
_computing_data_collection 'CrysAlisPro 1.171.41.119a (Rigaku OD, 2021)'
_computing_data_reduction 'CrysAlisPro 1.171.41.119a (Rigaku OD, 2021)'
_computing_molecular_graphics 'Olex2 1.3-ac4 (Dolomanov et al., 2009)'
_computing_publication_material 'Olex2 1.3-ac4 (Dolomanov et al., 2009)'
_computing_structure_refinement 'SHELXL 2018/3 (Sheldrick, 2015)'
_computing_structure_solution 'SHELXT  (Sheldrick, 2015)'
_diffrn_ambient_temperature 200(2)
_diffrn_detector 'Rigaku HyPix-6000 area detector'
_diffrn_detector_area_resol_mean 10.0
_diffrn_detector_type 'HPC area detector'
_diffrn_measured_fraction_theta_full 0.977
_diffrn_measured_fraction_theta_max 0.921
_diffrn_measurement_details
;
List of Runs (angles in degrees, time in seconds):

  # Type    Start    End  Width  t~exp~   \w     \q     \k     \f   Frames
#--------------------------------------------------------------------------
  1  \w    -86.00 -50.00   0.50    8.00    --  -48.00 124.00-140.00   72
  2  \w   -118.00 -93.00   0.50    8.00    --  -48.00-146.00 -25.00   50
  3  \w     66.00  92.00   0.50    8.00    --   48.00-146.00 -25.00   52
  4  \w     33.00  93.00   0.50    8.00    --   48.00-124.00 140.00  120
  5  \w     66.00 107.00   0.50    8.00    --   48.00 146.00  24.00   82
  6  \w   -118.00 -93.00   0.50   20.00    --  -97.00-146.00 -25.00   50
  7  \w   -108.00 -51.00   0.50   20.00    --  -97.00 124.00-140.00  114
  8  \w   -104.00 -78.00   0.50   20.00    --  -97.00 146.00  24.00   52
  9  \w   -126.00-101.00   0.50   20.00    --  -97.00-124.00 140.00   50
 10  \w     34.00  75.00   0.50   20.00    --  104.94-124.00 140.00   82
 11  \w    115.00 140.00   0.50   20.00    --  104.94 124.00-140.00   50
 12  \w     68.00 127.00   0.50   20.00    --  104.94-146.00 -25.00  118
 13  \w     91.00 116.00   0.50   20.00    --  104.94 146.00  24.00   50
 14  \w     82.00 110.00   0.50   20.00    --  104.94-124.00 140.00   56
 15  \w    -71.00 -45.00   0.50    8.00    --  -48.00 146.00  24.00   52
 16  \w    -21.00  22.00   0.50    8.00    --  -48.00  19.00 120.00   86
 17  \w    -20.00   6.00   0.50    8.00    --  -48.00  19.00 -90.00   52
 18  \w     27.00 119.00   0.50    8.00    --   48.00  77.00  30.00  184
 19  \w    -22.00  25.00   0.50    8.00    --   48.00 -19.00-120.00   94
 20  \w    -13.00  25.00   0.50    8.00    --   48.00 -19.00 -90.00   76
 21  \w   -165.00 -89.00   0.50   20.00    --  -97.00 -37.00 -90.00  152
 22  \w   -105.00 -55.00   0.50   20.00    --  -97.00  77.00  30.00  100
 23  \w    -54.00 -25.00   0.50   20.00    --  -97.00  77.00 -30.00   58
 24  \w   -167.00 -90.00   0.50   20.00    --  -97.00 -37.00 120.00  154
 25  \w   -170.00 -90.00   0.50   20.00    --  -97.00 -19.00-180.00  160
 26  \w   -110.00 -84.00   0.50   20.00    --  -97.00 -57.00-150.00   52
 27  \w   -169.00-130.00   0.50   20.00    --  -97.00 -57.00-150.00   78
 28  \w    -91.00 -60.00   0.50   20.00    --  -97.00  77.00 -30.00   62
 29  \w     54.00  79.00   0.50   20.00    --  104.94 -99.00   0.00   50
 30  \w     98.00 162.00   0.50   20.00    --  104.94  37.00  30.00  128
 31  \w     34.00  63.00   0.50   20.00    --  104.94 -57.00-150.00   58
 32  \w     37.00  65.00   0.50   20.00    --  104.94 -57.00  30.00   56
 33  \w     37.00  62.00   0.50   20.00    --  104.94 -57.00 -60.00   50
 34  \w     92.00 172.00   0.50   20.00    --  104.94  57.00 -60.00  160
 35  \w     35.00  63.00   0.50   20.00    --  104.94 -57.00 150.00   56
 36  \w     58.00 106.00   0.50   20.00    --  104.94 -99.00 150.00   96
 37  \w     40.00  65.00   0.50   20.00    --  104.94 -57.00-180.00   50
 38  \w     36.00  61.00   0.50   20.00    --  104.94 -57.00  90.00   50
 39  \w     34.00  81.00   0.50   20.00    --  104.94 -77.00 150.00   94
 40  \w     76.00 106.00   0.50   20.00    --  104.94 -99.00  30.00   60
 41  \w     41.00  66.00   0.50   20.00    --  104.94 -57.00   0.00   50
;
_diffrn_measurement_device 'four-circle diffractometer'
_diffrn_measurement_device_type 'Rigaku XtaLAB Synergy-Custom'
_diffrn_measurement_method '\w scans'
_diffrn_orient_matrix_type 'CrysAlisPro convention (1999,Acta A55,543-557)'
_diffrn_orient_matrix_UB_11 0.0337540000
_diffrn_orient_matrix_UB_12 -0.1964565000
_diffrn_orient_matrix_UB_13 0.0156553000
_diffrn_orient_matrix_UB_21 0.2002294000
_diffrn_orient_matrix_UB_22 0.0017311000
_diffrn_orient_matrix_UB_23 0.0582645000
_diffrn_orient_matrix_UB_31 -0.1445130000
_diffrn_orient_matrix_UB_32 -0.0095178000
_diffrn_orient_matrix_UB_33 0.1727620000
_diffrn_radiation_monochromator 'multi-layer mirror optics'
_diffrn_radiation_probe x-ray
_diffrn_radiation_type 'Cu K\a'
_diffrn_radiation_wavelength 1.54184
_diffrn_reflns_av_R_equivalents 0.0600
_diffrn_reflns_av_unetI/netI 0.0537
_diffrn_reflns_Laue_measured_fraction_full 0.977
_diffrn_reflns_Laue_measured_fraction_max 0.921
_diffrn_reflns_limit_h_max 8
_diffrn_reflns_limit_h_min -8
_diffrn_reflns_limit_k_max 9
_diffrn_reflns_limit_k_min -9
_diffrn_reflns_limit_l_max 11
_diffrn_reflns_limit_l_min -8
_diffrn_reflns_number 4956
_diffrn_reflns_point_group_measured_fraction_full 0.977
_diffrn_reflns_point_group_measured_fraction_max 0.921
_diffrn_reflns_theta_full 67.684
_diffrn_reflns_theta_max 77.531
_diffrn_reflns_theta_min 5.254
_diffrn_source 'rotating anode X-ray generator'
_diffrn_source_type micromax007
_exptl_absorpt_coefficient_mu 5.014
_exptl_absorpt_correction_T_max 1.00000
_exptl_absorpt_correction_T_min 0.81299
_exptl_absorpt_correction_type multi-scan
_exptl_absorpt_process_details
;
CrysAlisPro 1.171.41.119a (Rigaku Oxford Diffraction, 2021)
Empirical absorption correction using spherical harmonics,
implemented in SCALE3 ABSPACK scaling algorithm.
;
_exptl_crystal_colour 'clear light yellow'
_exptl_crystal_colour_lustre clear
_exptl_crystal_colour_modifier light
_exptl_crystal_colour_primary yellow
_exptl_crystal_density_diffrn 1.484
_exptl_crystal_description plate
_exptl_crystal_F_000 202
_exptl_crystal_size_max 0.4
_exptl_crystal_size_mid 0.15
_exptl_crystal_size_min 0.001
_refine_diff_density_max 0.790
_refine_diff_density_min -0.467
_refine_diff_density_rms 0.119
_refine_ls_extinction_method none
_refine_ls_goodness_of_fit_ref 1.161
_refine_ls_hydrogen_treatment constr
_refine_ls_matrix_type full
_refine_ls_number_parameters 111
_refine_ls_number_reflns 1688
_refine_ls_number_restraints 0
_refine_ls_restrained_S_all 1.161
_refine_ls_R_factor_all 0.0991
_refine_ls_R_factor_gt 0.0875
_refine_ls_shift/su_max 0.000
_refine_ls_shift/su_mean 0.000
_refine_ls_structure_factor_coef Fsqd
_refine_ls_weighting_details 'w=1/[\s^2^(Fo^2^)+(0.1076P)^2^+2.1712P] where P=(Fo^2^+2Fc^2^)/3'
_refine_ls_weighting_scheme calc
_refine_ls_wR_factor_gt 0.2609
_refine_ls_wR_factor_ref 0.2665
_reflns_Friedel_coverage 0.000
_reflns_number_gt 1367
_reflns_number_total 1688
_reflns_threshold_expression 'I > 2\s(I)'
_cod_data_source_file d3mh01055d2.cif
_cod_data_source_block mt-pyrene_new_plate_200k_220208_autored
_cod_depositor_comments 'Adding full bibliography for 1570243--1570246.cif.'
_cod_database_code 1570244
_shelx_shelxl_version_number 2018/3
_chemical_oxdiff_formula 'C H S'
_shelx_space_group_comment
;
The symmetry employed for this shelxl refinement is uniquely defined
by the following loop, which should always be used as a source of
symmetry information in preference to the above space-group names.
They are only intended as comments.
;
_shelx_estimated_absorpt_t_max 0.995
_shelx_estimated_absorpt_t_min 0.239
_reflns_odcompleteness_completeness 99.10
_reflns_odcompleteness_iscentric 1
_reflns_odcompleteness_theta 66.97
_olex2_refinement_description
;
1. Fixed Uiso
 At 1.2 times of:
  All C(H) groups
 At 1.5 times of:
  All C(H,H,H) groups
2.a Aromatic/amide H refined with riding coordinates:
 C10(H10), C6(H6), C4(H4)
2.b Idealised Me refined as rotating group:
 C12(H12A,H12B,H12C), C9(H9A,H9B,H9C)
;
_olex2_submission_special_instructions 'No special instructions were received'
_oxdiff_exptl_absorpt_empirical_details
;
Empirical correction (ABSPACK) includes:
- Absorption correction using spherical harmonics
- Frame scaling
;
_oxdiff_exptl_absorpt_empirical_full_max 3.097
_oxdiff_exptl_absorpt_empirical_full_min 0.469

loop_
_space_group_symop_operation_xyz
'x, y, z'
'-x, -y, -z'

loop_
_atom_site_label
_atom_site_type_symbol
_atom_site_fract_x
_atom_site_fract_y
_atom_site_fract_z
_atom_site_U_iso_or_equiv
_atom_site_adp_type
_atom_site_occupancy
_atom_site_site_symmetry_order
_atom_site_calc_flag
_atom_site_refinement_flags_posn
_atom_site_refinement_flags_adp
_atom_site_refinement_flags_occupancy
_atom_site_disorder_assembly
_atom_site_disorder_group
S8 S 0.3586(3) 0.7311(2) 0.8136(2) 0.0456(6) Uani 1 1 d . . . . .
S11 S 0.6074(3) 0.7670(2) 0.1592(2) 0.0453(6) Uani 1 1 d . . . . .
C5 C 0.7451(10) 0.5892(8) 0.6411(8) 0.0362(14) Uani 1 1 d . . . . .
C1 C 0.8986(10) 0.5488(8) 0.4968(7) 0.0364(13) Uani 1 1 d . . . . .
C3 C 0.8558(10) 0.6038(8) 0.3484(8) 0.0377(14) Uani 1 1 d . . . . .
C10 C 0.5075(10) 0.7403(8) 0.4867(7) 0.0392(14) Uani 1 1 d . . . . .
H10 H 0.374923 0.806247 0.483166 0.047 Uiso 1 1 calc R U . . .
C6 C 1.2053(10) 0.4694(9) 0.2126(8) 0.0409(15) Uani 1 1 d . . . . .
H6 H 1.308447 0.443770 0.116274 0.049 Uiso 1 1 calc R U . . .
C2 C 0.6563(10) 0.7007(8) 0.3465(8) 0.0384(14) Uani 1 1 d . . . . .
C4 C 1.0147(10) 0.5609(9) 0.2069(8) 0.0410(15) Uani 1 1 d . . . . .
H4 H 0.986516 0.596968 0.107056 0.049 Uiso 1 1 calc R U . . .
C7 C 0.5483(10) 0.6857(9) 0.6320(8) 0.0389(14) Uani 1 1 d . . . . .
C12 C 0.3471(11) 0.8876(10) 0.2063(9) 0.0484(17) Uani 1 1 d . . . . .
H12A H 0.311574 0.938307 0.107859 0.073 Uiso 1 1 calc R U . . .
H12B H 0.349912 0.978447 0.267520 0.073 Uiso 1 1 calc R U . . .
H12C H 0.237557 0.812059 0.269284 0.073 Uiso 1 1 calc R U . . .
C9 C 0.1435(12) 0.8647(11) 0.7542(10) 0.0541(19) Uani 1 1 d . . . . .
H9A H 0.199145 0.968997 0.689332 0.081 Uiso 1 1 calc R U . . .
H9B H 0.029263 0.894822 0.848659 0.081 Uiso 1 1 calc R U . . .
H9C H 0.084456 0.803574 0.691912 0.081 Uiso 1 1 calc R U . . .

loop_
_atom_site_aniso_label
_atom_site_aniso_U_11
_atom_site_aniso_U_22
_atom_site_aniso_U_33
_atom_site_aniso_U_23
_atom_site_aniso_U_13
_atom_site_aniso_U_12
S8 0.0337(8) 0.0566(11) 0.0395(9) -0.0092(7) -0.0038(7) 0.0080(7)
S11 0.0382(9) 0.0539(11) 0.0386(9) -0.0034(7) -0.0108(7) 0.0093(7)
C5 0.030(3) 0.038(3) 0.038(3) -0.004(3) -0.009(3) 0.002(2)
C1 0.030(3) 0.040(3) 0.036(3) -0.003(2) -0.007(2) 0.001(3)
C3 0.033(3) 0.039(3) 0.037(3) -0.004(3) -0.007(3) 0.001(3)
C10 0.034(3) 0.044(4) 0.037(3) -0.004(3) -0.010(3) 0.004(3)
C6 0.033(3) 0.050(4) 0.032(3) -0.005(3) -0.001(3) 0.002(3)
C2 0.032(3) 0.040(3) 0.042(3) -0.003(3) -0.012(3) 0.000(3)
C4 0.034(3) 0.051(4) 0.035(3) -0.003(3) -0.008(3) 0.002(3)
C7 0.032(3) 0.042(4) 0.037(3) -0.001(3) -0.005(3) 0.001(3)
C12 0.039(4) 0.060(4) 0.045(4) -0.005(3) -0.016(3) 0.008(3)
C9 0.039(4) 0.059(5) 0.059(5) -0.016(4) -0.006(3) 0.006(3)

loop_
_atom_type_symbol
_atom_type_description
_atom_type_scat_dispersion_real
_atom_type_scat_dispersion_imag
_atom_type_scat_source
C C 0.0181 0.0091 'International Tables Vol C Tables 4.2.6.8 and 6.1.1.4'
H H 0.0000 0.0000 'International Tables Vol C Tables 4.2.6.8 and 6.1.1.4'
S S 0.3331 0.5567 'International Tables Vol C Tables 4.2.6.8 and 6.1.1.4'

loop_
_geom_angle_atom_site_label_1
_geom_angle_atom_site_label_2
_geom_angle_atom_site_label_3
_geom_angle
_geom_angle_site_symmetry_1
_geom_angle_site_symmetry_3
_geom_angle_publ_flag
C7 S8 C9 104.1(3) . . ?
C2 S11 C12 103.7(3) . . ?
C6 C5 C1 119.1(5) 2_766 . ?
C7 C5 C1 118.1(6) . . ?
C7 C5 C6 122.8(6) . 2_766 ?
C5 C1 C1 119.1(7) . 2_766 ?
C3 C1 C5 121.1(5) . . ?
C3 C1 C1 119.9(7) . 2_766 ?
C1 C3 C2 118.4(6) . . ?
C1 C3 C4 119.1(6) . . ?
C2 C3 C4 122.5(6) . . ?
C7 C10 C2 121.2(6) . . ?
C4 C6 C5 121.8(6) . 2_766 ?
C3 C2 S11 117.3(5) . . ?
C10 C2 S11 122.2(5) . . ?
C10 C2 C3 120.5(6) . . ?
C6 C4 C3 121.1(6) . . ?
C5 C7 S8 117.1(5) . . ?
C10 C7 S8 122.2(5) . . ?
C10 C7 C5 120.8(6) . . ?

loop_
_geom_bond_atom_site_label_1
_geom_bond_atom_site_label_2
_geom_bond_distance
_geom_bond_site_symmetry_2
_geom_bond_publ_flag
S8 C7 1.773(6) . ?
S8 C9 1.790(8) . ?
S11 C2 1.769(7) . ?
S11 C12 1.793(7) . ?
C5 C1 1.425(9) . ?
C5 C6 1.421(9) 2_766 ?
C5 C7 1.413(8) . ?
C1 C1 1.445(12) 2_766 ?
C1 C3 1.416(9) . ?
C3 C2 1.416(9) . ?
C3 C4 1.427(9) . ?
C10 C2 1.385(9) . ?
C10 C7 1.384(9) . ?
C6 C4 1.356(9) . ?
